data_7102820
loop_
_publ_author_name
'Hill, Jonathan P.'
'Alam, Sher'
'Ariga, Katsuhiko'
'Anson, Christopher E.'
'Powell, Annie K.'

_publ_section_title
;
 Nanostructured microspheres of MnO2 formed by room temperature solution
 processing
;
_journal_coden_ASTM CHCOFS
_journal_issue 3
_journal_name_full
;
 Chemical Communications (Cambridge, United Kingdom)
;
_journal_page_first 383
_journal_page_last 385
_journal_paper_doi 10.1039/b713201h
_journal_year 2008
_chemical_formula_moiety 'C16 H40 Mn2 N8 O2, Cl O4, 2(Cl)'
_chemical_formula_sum 'C16 H40 Cl3 Mn2 N8 O6'
_chemical_formula_weight 656.79
_space_group_IT_number 62
_symmetry_cell_setting orthorhombic
_symmetry_space_group_name_Hall '-P 2ac 2n'
_symmetry_space_group_name_H-M 'P n m a'
_atom_sites_solution_hydrogens geom
_atom_sites_solution_primary direct
_atom_sites_solution_secondary difmap
_audit_creation_method SHELXL-97
_cell_angle_alpha 90.00
_cell_angle_beta 90.00
_cell_angle_gamma 90.00
_cell_formula_units_Z 4
_cell_length_a 22.3850(14)
_cell_length_b 9.1934(5)
_cell_length_c 13.2424(10)
_cell_measurement_reflns_used 4778
_cell_measurement_temperature 200(2)
_cell_measurement_theta_max 25.12
_cell_measurement_theta_min 2.69
_cell_volume 2725.2(3)
_computing_cell_refinement 'IPDS 2.92 (Stoe & Cie GmbH, 1999)'
_computing_data_collection 'IPDS 2.92 (Stoe & Cie GmbH, 1999)'
_computing_data_reduction 'IPDS 2.92 (Stoe & Cie GmbH, 1999)'
_computing_molecular_graphics 'SHELXTL 5.1 (Bruker AXS Inc., 1997)'
_computing_publication_material 'SHELXTL 5.1 (Bruker AXS Inc., 1997)'
_computing_structure_refinement 'SHELXTL 5.1 (Bruker AXS Inc., 1997)'
_computing_structure_solution 'SHELXTL 5.1 (Bruker AXS Inc., 1997)'
_diffrn_ambient_temperature 200(2)
_diffrn_detector_area_resol_mean 6.667
_diffrn_measured_fraction_theta_full 0.956
_diffrn_measured_fraction_theta_max 0.952
_diffrn_measurement_device_type 'Stoe IPDS'
_diffrn_measurement_method 'area detector'
_diffrn_radiation_monochromator graphite
_diffrn_radiation_source 'fine-focus sealed tube'
_diffrn_radiation_type MoK\a
_diffrn_radiation_wavelength 0.71073
_diffrn_reflns_av_R_equivalents 0.1230
_diffrn_reflns_av_sigmaI/netI 0.1421
_diffrn_reflns_limit_h_max 27
_diffrn_reflns_limit_h_min -27
_diffrn_reflns_limit_k_max 10
_diffrn_reflns_limit_k_min -10
_diffrn_reflns_limit_l_max 16
_diffrn_reflns_limit_l_min -16
_diffrn_reflns_number 15645
_diffrn_reflns_theta_full 25.00
_diffrn_reflns_theta_max 25.99
_diffrn_reflns_theta_min 3.13
_exptl_absorpt_coefficient_mu 1.267
_exptl_absorpt_correction_type none
_exptl_crystal_colour 'dark green'
_exptl_crystal_density_diffrn 1.601
_exptl_crystal_density_method 'not measured'
_exptl_crystal_description 'trigonal prism'
_exptl_crystal_F_000 1364
_exptl_crystal_size_max 0.12
_exptl_crystal_size_mid 0.10
_exptl_crystal_size_min 0.09
_refine_diff_density_max 1.257
_refine_diff_density_min -0.374
_refine_diff_density_rms 0.095
_refine_ls_extinction_method none
_refine_ls_goodness_of_fit_ref 0.967
_refine_ls_hydrogen_treatment mixed
_refine_ls_matrix_type full
_refine_ls_number_parameters 192
_refine_ls_number_reflns 2709
_refine_ls_number_restraints 1
_refine_ls_restrained_S_all 0.967
_refine_ls_R_factor_all 0.0954
_refine_ls_R_factor_gt 0.0480
_refine_ls_shift/su_max 0.001
_refine_ls_shift/su_mean 0.000
_refine_ls_structure_factor_coef Fsqd
_refine_ls_weighting_details 'calc w=1/[\s^2^(Fo^2^)+(0.0125P)^2^+0.0000P] where P=(Fo^2^+2Fc^2^)/3'
_refine_ls_weighting_scheme calc
_refine_ls_wR_factor_gt 0.0859
_refine_ls_wR_factor_ref 0.0903
_reflns_number_gt 1397
_reflns_number_total 2709
_reflns_threshold_expression >2sigma(I)
_cod_data_source_file b713201h.txt
_cod_data_source_block jon25c
_cod_original_sg_symbol_H-M p_n_m_a
_cod_database_code 7102820

loop_
_symmetry_equiv_pos_as_xyz
'x, y, z'
'-x+1/2, -y, z+1/2'
'-x, y+1/2, -z'
'x+1/2, -y+1/2, -z+1/2'
'-x, -y, -z'
'x-1/2, y, -z-1/2'
'x, -y-1/2, z'
'-x-1/2, y-1/2, z-1/2'

loop_
_atom_site_label
_atom_site_type_symbol
_atom_site_fract_x
_atom_site_fract_y
_atom_site_fract_z
_atom_site_U_iso_or_equiv
_atom_site_adp_type
_atom_site_occupancy
_atom_site_symmetry_multiplicity
_atom_site_calc_flag
_atom_site_refinement_flags
_atom_site_disorder_assembly
_atom_site_disorder_group
Mn1 Mn 0.21734(4) 0.2500 0.16964(8) 0.0265(3) Uani 1 2 d S . .
Mn2 Mn 0.10572(4) 0.2500 0.24583(9) 0.0253(3) Uani 1 2 d S . .
O1 O 0.1405(2) 0.2500 0.1262(3) 0.0314(12) Uani 1 2 d S . .
O2 O 0.17986(19) 0.2500 0.2957(3) 0.0299(13) Uani 1 2 d S . .
N1 N 0.3053(3) 0.2500 0.2226(5) 0.0356(18) Uani 1 2 d S . .
H1 H 0.330(4) 0.2500 0.182(6) 0.043 Uiso 1 2 d S . .
C1 C 0.3147(2) 0.3864(7) 0.2751(4) 0.0401(15) Uani 1 1 d . . .
H1A H 0.3553 0.3912 0.3007 0.048 Uiso 1 1 calc R . .
H1B H 0.2874 0.3942 0.3317 0.048 Uiso 1 1 calc R . .
C2 C 0.3040(2) 0.5070(7) 0.2024(4) 0.0406(16) Uani 1 1 d . . .
H2A H 0.3038 0.5991 0.2382 0.049 Uiso 1 1 calc R . .
H2B H 0.3360 0.5097 0.1531 0.049 Uiso 1 1 calc R . .
N2 N 0.24656(17) 0.4869(5) 0.1505(3) 0.0327(12) Uani 1 1 d . . .
H2 H 0.220(2) 0.545(6) 0.169(4) 0.039 Uiso 1 1 d . . .
C3 C 0.2477(2) 0.5113(6) 0.0408(4) 0.0351(15) Uani 1 1 d . . .
H3A H 0.2706 0.5983 0.0259 0.042 Uiso 1 1 calc R . .
H3B H 0.2073 0.5258 0.0162 0.042 Uiso 1 1 calc R . .
C4 C 0.2751(2) 0.3846(6) -0.0115(3) 0.0303(13) Uani 1 1 d . . .
H4A H 0.2725 0.3985 -0.0840 0.036 Uiso 1 1 calc R . .
H4B H 0.3169 0.3777 0.0066 0.036 Uiso 1 1 calc R . .
N3 N 0.2445(2) 0.2500 0.0164(4) 0.0281(15) Uani 1 2 d SD . .
H3 H 0.212(2) 0.2500 -0.009(5) 0.034 Uiso 1 2 d SD . .
N4 N 0.0675(3) 0.2500 0.3848(4) 0.0282(16) Uani 1 2 d S . .
H4 H 0.031(3) 0.2500 0.382(5) 0.034 Uiso 1 2 d S . .
C5 C 0.0854(2) 0.3864(6) 0.4335(4) 0.0364(14) Uani 1 1 d . . .
H5A H 0.1283 0.3886 0.4442 0.044 Uiso 1 1 calc R . .
H5B H 0.0656 0.3975 0.4982 0.044 Uiso 1 1 calc R . .
C6 C 0.0668(2) 0.5040(6) 0.3624(4) 0.0389(15) Uani 1 1 d . . .
H6A H 0.0842 0.5958 0.3832 0.047 Uiso 1 1 calc R . .
H6B H 0.0237 0.5139 0.3633 0.047 Uiso 1 1 calc R . .
N5 N 0.08746(17) 0.4666(5) 0.2575(3) 0.0331(11) Uani 1 1 d . . .
H5 H 0.123(2) 0.522(6) 0.243(4) 0.040 Uiso 1 1 d . . .
C7 C 0.0421(2) 0.5055(7) 0.1798(5) 0.0382(14) Uani 1 1 d . . .
H7A H 0.0609 0.5132 0.1141 0.046 Uiso 1 1 calc R . .
H7B H 0.0241 0.5987 0.1961 0.046 Uiso 1 1 calc R . .
C8 C -0.0052(2) 0.3890(6) 0.1779(4) 0.0366(14) Uani 1 1 d . . .
H8A H -0.0279 0.3892 0.2403 0.044 Uiso 1 1 calc R . .
H8B H -0.0324 0.4041 0.1219 0.044 Uiso 1 1 calc R . .
N6 N 0.0274(2) 0.2500 0.1659(5) 0.0314(17) Uani 1 2 d S . .
H6 H 0.040(3) 0.2500 0.111(6) 0.038 Uiso 1 2 d S . .
Cl1 Cl 0.09122(8) 0.2500 -0.11648(14) 0.0376(5) Uani 1 2 d S . .
O11 O 0.0734(2) 0.2500 -0.2182(4) 0.0615(19) Uani 1 2 d S . .
O12 O 0.0395(3) 0.2500 -0.0567(4) 0.076(2) Uani 1 2 d S . .
O13 O 0.1248(2) 0.1274(6) -0.0940(3) 0.0915(18) Uani 1 1 d . . .
Cl2 Cl -0.07292(8) 0.2500 0.42003(15) 0.0423(5) Uani 1 2 d S . .
Cl3 Cl 0.16703(8) 0.7500 0.23550(16) 0.0394(5) Uani 1 2 d S . .

loop_
_atom_site_aniso_label
_atom_site_aniso_U_11
_atom_site_aniso_U_22
_atom_site_aniso_U_33
_atom_site_aniso_U_23
_atom_site_aniso_U_13
_atom_site_aniso_U_12
Mn1 0.0167(5) 0.0299(8) 0.0328(7) 0.000 0.0012(5) 0.000
Mn2 0.0183(5) 0.0274(7) 0.0303(6) 0.000 0.0009(5) 0.000
O1 0.022(3) 0.033(4) 0.039(3) 0.000 -0.006(2) 0.000
O2 0.020(3) 0.034(4) 0.035(3) 0.000 -0.002(2) 0.000
N1 0.023(4) 0.038(5) 0.045(5) 0.000 -0.003(3) 0.000
C1 0.027(3) 0.047(5) 0.046(4) -0.012(3) -0.009(2) -0.006(3)
C2 0.035(3) 0.043(5) 0.045(4) -0.009(3) 0.004(2) -0.008(3)
N2 0.022(2) 0.030(3) 0.047(3) -0.005(2) 0.004(2) -0.0009(19)
C3 0.032(3) 0.027(4) 0.047(4) 0.006(3) 0.002(3) -0.003(3)
C4 0.027(3) 0.036(4) 0.028(3) 0.009(2) 0.007(2) 0.001(3)
N3 0.017(3) 0.036(5) 0.031(4) 0.000 0.000(3) 0.000
N4 0.013(3) 0.034(5) 0.037(4) 0.000 -0.002(3) 0.000
C5 0.030(3) 0.044(4) 0.035(3) -0.013(3) 0.005(2) 0.000(2)
C6 0.031(3) 0.035(4) 0.051(4) -0.013(3) 0.006(2) -0.004(3)
N5 0.024(2) 0.032(3) 0.043(3) 0.004(2) 0.003(2) -0.0009(18)
C7 0.032(3) 0.034(4) 0.049(4) 0.015(3) 0.004(3) 0.006(3)
C8 0.022(3) 0.042(4) 0.046(3) 0.009(3) -0.010(2) 0.009(3)
N6 0.020(3) 0.043(5) 0.032(4) 0.000 0.002(3) 0.000
Cl1 0.0257(10) 0.0531(17) 0.0339(11) 0.000 -0.0011(8) 0.000
O11 0.037(3) 0.113(6) 0.035(3) 0.000 -0.001(3) 0.000
O12 0.045(4) 0.154(8) 0.030(3) 0.000 0.002(3) 0.000
O13 0.113(4) 0.084(4) 0.078(3) -0.037(3) -0.042(3) 0.060(3)
Cl2 0.0270(10) 0.0516(16) 0.0484(12) 0.000 0.0075(9) 0.000
Cl3 0.0348(10) 0.0267(13) 0.0566(13) 0.000 0.0096(9) 0.000

loop_
_atom_type_symbol
_atom_type_description
_atom_type_scat_dispersion_real
_atom_type_scat_dispersion_imag
_atom_type_scat_source
C C 0.0033 0.0016 'International Tables Vol C Tables 4.2.6.8 and 6.1.1.4'
H H 0.0000 0.0000 'International Tables Vol C Tables 4.2.6.8 and 6.1.1.4'
N N 0.0061 0.0033 'International Tables Vol C Tables 4.2.6.8 and 6.1.1.4'
O O 0.0106 0.0060 'International Tables Vol C Tables 4.2.6.8 and 6.1.1.4'
Cl Cl 0.1484 0.1585 'International Tables Vol C Tables 4.2.6.8 and 6.1.1.4'
Mn Mn 0.3368 0.7283 'International Tables Vol C Tables 4.2.6.8 and 6.1.1.4'

loop_
_geom_angle_atom_site_label_1
_geom_angle_atom_site_label_2
_geom_angle_atom_site_label_3
_geom_angle
_geom_angle_site_symmetry_1
_geom_angle_site_symmetry_3
_geom_angle_publ_flag
O1 Mn1 O2 81.8(2) . . ?
O1 Mn1 N1 178.9(3) . . ?
O2 Mn1 N1 97.1(2) . . ?
O1 Mn1 N3 88.2(2) . . ?
O2 Mn1 N3 170.0(2) . . ?
N1 Mn1 N3 92.9(2) . . ?
O1 Mn1 N2 103.66(11) . . ?
O2 Mn1 N2 103.13(12) . . ?
N1 Mn1 N2 76.57(11) . . ?
N3 Mn1 N2 79.17(12) . . ?
O1 Mn1 N2 103.66(11) . 7_565 ?
O2 Mn1 N2 103.13(12) . 7_565 ?
N1 Mn1 N2 76.57(11) . 7_565 ?
N3 Mn1 N2 79.17(12) . 7_565 ?
N2 Mn1 N2 144.3(2) . 7_565 ?
O1 Mn2 O2 85.5(2) . . ?
O1 Mn2 N4 178.8(2) . . ?
O2 Mn2 N4 93.2(2) . . ?
O1 Mn2 N5 98.99(13) . 7_565 ?
O2 Mn2 N5 99.11(12) . 7_565 ?
N4 Mn2 N5 81.20(13) . 7_565 ?
O1 Mn2 N5 98.99(13) . . ?
O2 Mn2 N5 99.11(12) . . ?
N4 Mn2 N5 81.19(13) . . ?
N5 Mn2 N5 155.3(2) 7_565 . ?
O1 Mn2 N6 85.1(2) . . ?
O2 Mn2 N6 170.6(2) . . ?
N4 Mn2 N6 96.2(2) . . ?
N5 Mn2 N6 82.38(12) 7_565 . ?
N5 Mn2 N6 82.38(12) . . ?
Mn2 O1 Mn1 97.7(2) . . ?
Mn2 O2 Mn1 95.0(2) . . ?
C1 N1 C1 119.8(6) . 7_565 ?
C1 N1 Mn1 107.3(3) . . ?
C1 N1 Mn1 107.3(3) 7_565 . ?
C1 N1 H1 103(3) . . ?
C1 N1 H1 103(3) 7_565 . ?
Mn1 N1 H1 116(6) . . ?
N1 C1 C2 108.1(4) . . ?
N1 C1 H1A 110.1 . . ?
C2 C1 H1A 110.1 . . ?
N1 C1 H1B 110.1 . . ?
C2 C1 H1B 110.1 . . ?
H1A C1 H1B 108.4 . . ?
N2 C2 C1 110.5(5) . . ?
N2 C2 H2A 109.5 . . ?
C1 C2 H2A 109.5 . . ?
N2 C2 H2B 109.5 . . ?
C1 C2 H2B 109.5 . . ?
H2A C2 H2B 108.1 . . ?
C2 N2 C3 115.3(4) . . ?
C2 N2 Mn1 108.6(4) . . ?
C3 N2 Mn1 105.0(3) . . ?
C2 N2 H2 114(4) . . ?
C3 N2 H2 102(4) . . ?
Mn1 N2 H2 112(4) . . ?
N2 C3 C4 110.4(4) . . ?
N2 C3 H3A 109.6 . . ?
C4 C3 H3A 109.6 . . ?
N2 C3 H3B 109.6 . . ?
C4 C3 H3B 109.6 . . ?
H3A C3 H3B 108.1 . . ?
N3 C4 C3 110.7(4) . . ?
N3 C4 H4A 109.5 . . ?
C3 C4 H4A 109.5 . . ?
N3 C4 H4B 109.5 . . ?
C3 C4 H4B 109.5 . . ?
H4A C4 H4B 108.1 . . ?
C4 N3 C4 115.7(5) . 7_565 ?
C4 N3 Mn1 112.1(3) . . ?
C4 N3 Mn1 112.1(3) 7_565 . ?
C4 N3 H3 109(2) . . ?
C4 N3 H3 109(2) 7_565 . ?
Mn1 N3 H3 98(5) . . ?
C5 N4 C5 117.5(6) 7_565 . ?
C5 N4 Mn2 106.5(3) 7_565 . ?
C5 N4 Mn2 106.5(3) . . ?
C5 N4 H4 107(2) 7_565 . ?
C5 N4 H4 107(2) . . ?
Mn2 N4 H4 112(5) . . ?
N4 C5 C6 105.3(4) . . ?
N4 C5 H5A 110.7 . . ?
C6 C5 H5A 110.7 . . ?
N4 C5 H5B 110.7 . . ?
C6 C5 H5B 110.7 . . ?
H5A C5 H5B 108.8 . . ?
C5 C6 N5 109.4(4) . . ?
C5 C6 H6A 109.8 . . ?
N5 C6 H6A 109.8 . . ?
C5 C6 H6B 109.8 . . ?
N5 C6 H6B 109.8 . . ?
H6A C6 H6B 108.2 . . ?
C7 N5 C6 111.9(4) . . ?
C7 N5 Mn2 108.6(3) . . ?
C6 N5 Mn2 110.8(3) . . ?
C7 N5 H5 107(3) . . ?
C6 N5 H5 109(3) . . ?
Mn2 N5 H5 110(3) . . ?
N5 C7 C8 108.7(4) . . ?
N5 C7 H7A 110.0 . . ?
C8 C7 H7A 110.0 . . ?
N5 C7 H7B 110.0 . . ?
C8 C7 H7B 110.0 . . ?
H7A C7 H7B 108.3 . . ?
N6 C8 C7 105.7(4) . . ?
N6 C8 H8A 110.6 . . ?
C7 C8 H8A 110.6 . . ?
N6 C8 H8B 110.6 . . ?
C7 C8 H8B 110.6 . . ?
H8A C8 H8B 108.7 . . ?
C8 N6 C8 119.4(5) 7_565 . ?
C8 N6 Mn2 111.5(3) 7_565 . ?
C8 N6 Mn2 111.5(3) . . ?
C8 N6 H6 106(3) 7_565 . ?
C8 N6 H6 106(3) . . ?
Mn2 N6 H6 100(6) . . ?
O13 Cl1 O13 108.8(5) 7_565 . ?
O13 Cl1 O12 109.0(3) 7_565 . ?
O13 Cl1 O12 109.0(3) . . ?
O13 Cl1 O11 111.0(2) 7_565 . ?
O13 Cl1 O11 111.0(2) . . ?
O12 Cl1 O11 107.9(3) . . ?

loop_
_geom_bond_atom_site_label_1
_geom_bond_atom_site_label_2
_geom_bond_distance
_geom_bond_site_symmetry_2
_geom_bond_publ_flag
Mn1 O1 1.814(4) . ?
Mn1 O2 1.868(5) . ?
Mn1 N1 2.090(6) . ?
Mn1 N3 2.119(6) . ?
Mn1 N2 2.288(5) . ?
Mn1 N2 2.288(5) 7_565 ?
Mn1 Mn2 2.6948(14) . ?
Mn2 O1 1.765(5) . ?
Mn2 O2 1.786(4) . ?
Mn2 N4 2.030(6) . ?
Mn2 N5 2.039(4) 7_565 ?
Mn2 N5 2.039(4) . ?
Mn2 N6 2.048(6) . ?
N1 C1 1.449(6) . ?
N1 C1 1.449(6) 7_565 ?
N1 H1 0.76(8) . ?
C1 C2 1.488(8) . ?
C1 H1A 0.9700 . ?
C1 H1B 0.9700 . ?
C2 N2 1.469(6) . ?
C2 H2A 0.9700 . ?
C2 H2B 0.9700 . ?
N2 C3 1.471(6) . ?
N2 H2 0.83(5) . ?
C3 C4 1.487(7) . ?
C3 H3A 0.9700 . ?
C3 H3B 0.9700 . ?
C4 N3 1.462(6) . ?
C4 H4A 0.9700 . ?
C4 H4B 0.9700 . ?
N3 C4 1.462(6) 7_565 ?
N3 H3 0.79(4) . ?
N4 C5 1.466(6) 7_565 ?
N4 C5 1.466(6) . ?
N4 H4 0.81(7) . ?
C5 C6 1.494(8) . ?
C5 H5A 0.9700 . ?
C5 H5B 0.9700 . ?
C6 N5 1.504(7) . ?
C6 H6A 0.9700 . ?
C6 H6B 0.9700 . ?
N5 C7 1.489(6) . ?
N5 H5 0.97(5) . ?
C7 C8 1.506(7) . ?
C7 H7A 0.9700 . ?
C7 H7B 0.9700 . ?
C8 N6 1.480(6) . ?
C8 H8A 0.9700 . ?
C8 H8B 0.9700 . ?
N6 C8 1.480(6) 7_565 ?
N6 H6 0.78(7) . ?
Cl1 O13 1.387(5) 7_565 ?
Cl1 O13 1.387(5) . ?
Cl1 O12 1.402(6) . ?
Cl1 O11 1.405(5) . ?

loop_
_geom_hbond_atom_site_label_D
_geom_hbond_atom_site_label_H
_geom_hbond_atom_site_label_A
_geom_hbond_distance_DH
_geom_hbond_distance_HA
_geom_hbond_distance_DA
_geom_hbond_angle_DHA
_geom_hbond_site_symmetry_A
N1 H1 Cl2 0.76(8) 2.57(8) 3.316(6) 168(8) 6_656
N2 H2 Cl3 0.83(5) 2.40(5) 3.207(5) 164(5) .
N3 H3 O13 0.79(4) 2.53(4) 3.254(7) 153.1(12) .
N3 H3 O13 0.79(4) 2.53(4) 3.254(7) 153.1(12) 7_565
N4 H4 Cl2 0.81(7) 2.39(7) 3.177(6) 165(7) .
N5 H5 Cl3 0.97(5) 2.31(6) 3.170(5) 147(4) .
N6 H6 O12 0.78(7) 2.22(8) 2.961(9) 158(8) .
